data_1529465
loop_
_publ_author_name
'Haipeng Ji'
'Zhaohui Huang'
'Zhiguo Xia'
'Maxim S. Molokeev'
'Victor V. Atuchin'
'Minghao Fang'
'Yangai Liu'

_publ_section_title
;
 Discovery of New Solid Solution Phosphors via Cation
 Substitution-Dependent Phase Transition in M3(PO4)2:Eu2+ (M = Ca/Sr/Ba)
 Quasi-Binary Sets
;
_journal_issue 0
_journal_name_full 'The Journal of Physical Chemistry C'
_journal_page_first 2038
_journal_page_last 2045
_journal_paper_doi 10.1021/jp509743r
_journal_volume 119
_journal_year 2015
_chemical_formula_moiety 'O4 P, 0.43(Sr), Ca'
_chemical_formula_sum 'Ca O4 P Sr0.43'
_chemical_formula_weight 172.39
_space_group_IT_number 161
_symmetry_cell_setting trigonal
_symmetry_space_group_name_Hall 'R 3 -2"c'
_symmetry_space_group_name_H-M 'R 3 c :H'
_cell_angle_alpha 90
_cell_angle_beta 90
_cell_angle_gamma 120
_cell_formula_units_Z 42
_cell_length_a 10.56198(31)
_cell_length_b 10.56198(31)
_cell_length_c 38.0712(13)
_cell_measurement_temperature 300
_cell_volume 3678.1(2)
_diffrn_ambient_temperature 300
_diffrn_measurement_device_type
;
D8 ADVANCE Bruker
;
_diffrn_radiation_monochromator none
_diffrn_radiation_probe x-ray
_diffrn_radiation_type
;
 Cu K\a~1~~2~
;
_exptl_absorpt_coefficient_mu 26.753
_exptl_crystal_density_diffrn 3.268806
_pd_char_colour
;
colourless
;
_pd_meas_2theta_range_inc 0.02
_pd_meas_2theta_range_max 110
_pd_meas_2theta_range_min 5
_pd_meas_scan_method step
_pd_proc_ls_pref_orient_corr
;
Anisotropic model of PO. Spherical harmonics 8 ordrer.
 Jarvinen (1993). Application of symmetrized harmonics expansion to correction
of the preferred orientation effect. - J. Appl. Cryst. 26 p525-531.
;
_pd_proc_ls_profile_function PearsonVII
_pd_proc_ls_prof_R_factor 6.227
_pd_proc_ls_prof_wR_expected 5.970
_pd_proc_ls_prof_wR_factor 9.942
_pd_proc_number_of_points 5250
_pd_spec_mount_mode reflection
_refine_ls_goodness_of_fit_all 1.665
_refine_ls_R_I_factor 4.45
_refine_ls_shift/su_max 0.01000
_cod_data_source_file SrCa2PO42_Eu.cif
_cod_data_source_block a
_cod_original_cell_volume 3678.05(25)
_cod_original_sg_symbol_Hall
;
R 3 -2"c
;
_cod_original_sg_symbol_H-M R3c
_cod_original_formula_sum
;
Ca O4 P Sr0.43
;
_cod_database_code 1529465
_cod_database_fobs_code 1529465

loop_
_symmetry_equiv_pos_as_xyz
'x, y, z'
'-x+y, -x, z'
'-x+y, y, z+1/2'
'-x+y+1/3, -x-1/3, z-1/3'
'-x+y+1/3, y-1/3, z+1/6'
'-x+y-1/3, -x+1/3, z+1/3'
'-x+y-1/3, y+1/3, z-1/6'
'-y, -x, z+1/2'
'-y, x-y, z'
'-y+1/3, -x-1/3, z+1/6'
'-y+1/3, x-y-1/3, z-1/3'
'-y-1/3, -x+1/3, z-1/6'
'-y-1/3, x-y+1/3, z+1/3'
'x, x-y, z+1/2'
'x+1/3, y-1/3, z-1/3'
'x+1/3, x-y-1/3, z+1/6'
'x-1/3, y+1/3, z+1/3'
'x-1/3, x-y+1/3, z-1/6'

loop_
_atom_site_label
_atom_site_type_symbol
_atom_site_fract_x
_atom_site_fract_y
_atom_site_fract_z
_atom_site_occupancy
_atom_site_B_iso_or_equiv
Ca1 Ca 0.72056(53) 0.85182(74) 0.16708(35) 0.331(16) 1.00(20)
Sr1 Sr 0.72056(53) 0.85182(74) 0.16708(35) 0.497(16) 1.00(20)
Ca2 Ca 0.62161(66) 0.8153(11) -0.03313(34) 1.0000(86) 0.50(25)
Sr2 Sr 0.62161(66) 0.8153(11) -0.03313(34) 0.0000(86) 0.50(25)
Ca3 Ca 0.72167(42) 0.85499(56) 0.06278(33) 0.635(11) 0.50(20)
Sr3 Sr 0.72167(42) 0.85499(56) 0.06278(33) 0.365(11) 0.50(20)
Ca4 Ca 0 0 -0.08326(39) 0.104(21) 1.00(42)
Sr4 Sr 0 0 -0.08326(39) 0.396(21) 1.00(42)
Ca5 Ca 0 0 0.73747(42) 1.000(17) 1.00(30)
Sr5 Sr 0 0 0.73747(42) 0.000(17) 1.00(30)
P1 P 0 0 0 1 0.84(20)
P2 P 0.69646(70) 0.87397(99) 0.86884(43) 1 0.84(20)
P3 P 0.65802(96) 0.8456(11) 0.76856(41) 1 0.84(20)
O1 O 0.7078(17) -0.1178(19) -0.09371(58) 1 0.50(22)
O2 O 0.7667(24) 0.7869(22) 0.85589(55) 1 0.50(22)
O3 O 0.7484(23) 0.0225(22) 0.84702(53) 1 0.50(22)
O4 O 0.5375(17) 0.7801(23) 0.85921(51) 1 0.50(22)
O5 O 0.6022(20) -0.0591(23) 0.77761(60) 1 0.50(22)
O6 O 0.5851(20) 0.6864(20) 0.78528(57) 1 0.50(22)
O7 O 0.0974(22) 0.9256(24) 0.77374(51) 1 0.50(22)
O8 O 0.6261(18) 0.8133(24) 0.73210(55) 1 0.50(22)
O9 O 0.0277(17) 0.8612(15) -0.01266(62) 1 0.50(22)
O10 O 0 0 0.03456(77) 1 0.50(22)

loop_
_diffrn_radiation_wavelength
_diffrn_radiation_wavelength_wt
1.5406 1.0000
1.5443 0.5000

loop_
_geom_angle_atom_site_label_1
_geom_angle_atom_site_label_2
_geom_angle_atom_site_label_3
_geom_angle
_geom_angle_site_symmetry_1
_geom_angle_site_symmetry_3
O2 P2 O1 107.9(14) 1_555 1_566

loop_
_geom_bond_atom_site_label_1
_geom_bond_atom_site_label_2
_geom_bond_distance
_geom_bond_site_symmetry_2
Sr1 O6 2.32(4) 6_664
Sr1 O4 2.54(3) 6_664
Sr1 O8 2.62(3) 14_564
Sr1 O9 2.508(18) 10_665
Sr1 O5 2.60(3) 13_654
